data_4037532
loop_
_publ_author_name
'Vaishanv, Narendra Kumar'
'Gupta, Ashis Kumar'
'Kant, Ruchir'
'Mohanan, Kishor'

_publ_section_title
;
 Fluoride-Mediated \a-Selective 1,6-Conjugate Addition of Allenic Esters
 to p-Quinone Methides.
;
_journal_issue 15
_journal_name_full 'The Journal of organic chemistry'
_journal_page_first 8759
_journal_page_last 8767
_journal_paper_doi 10.1021/acs.joc.8b01074
_journal_volume 83
_journal_year 2018
_chemical_compound_source 'see text'
_chemical_formula_moiety 'C30 H40 O6'
_chemical_formula_sum 'C30 H40 O6'
_chemical_formula_weight 496.62
_space_group_IT_number 14
_space_group_name_Hall '-P 2yn'
_space_group_name_H-M_alt 'P 1 21/n 1'
_symmetry_cell_setting monoclinic
_symmetry_Int_Tables_number 14
_symmetry_space_group_name_Hall '-P 2yn'
_symmetry_space_group_name_H-M 'P 1 21/n 1'
_atom_sites_solution_hydrogens geom
_atom_sites_solution_primary direct
_atom_sites_solution_secondary difmap
_cell_angle_alpha 90
_cell_angle_beta 108.269(6)
_cell_angle_gamma 90
_cell_formula_units_Z 4
_cell_length_a 13.235(5)
_cell_length_b 14.871(4)
_cell_length_c 14.848(5)
_cell_measurement_reflns_used 2404
_cell_measurement_temperature 293(2)
_cell_measurement_theta_max 25.4
_cell_measurement_theta_min 3.1
_cell_volume 2775.0(16)
_computing_cell_refinement
;
CrystalClear-SM Expert 2.1 b24 (Rigaku, 2012)
;
_computing_data_collection
;
CrystalClear-SM Expert 2.1 b24 (Rigaku, 2012)
;
_computing_data_reduction
;
CrystalClear-SM Expert 2.1 b24 (Rigaku, 2012)
;
_computing_molecular_graphics 'SHELXTL (Bruker, 1997)'
_computing_publication_material 'PLATON (Spek, 2003)'
_computing_structure_refinement 'SHELXL-97 (Sheldrick, 1997)'
_computing_structure_solution 'SHELXS-97 (Sheldrick, 1990)'
_diffrn_ambient_temperature 293(2)
_diffrn_detector CCD
_diffrn_detector_area_resol_mean 28.5714
_diffrn_measured_fraction_theta_full 0.967
_diffrn_measured_fraction_theta_max 0.967
_diffrn_measurement_device
;
AFC12 (Right): Kappa 3 circle
;
_diffrn_measurement_device_type
;
Rigaku Saturn724+ (4x4 bin mode)
;
_diffrn_measurement_method 'profile data from \w-scans'
_diffrn_measurement_specimen_support Fiber
_diffrn_radiation_monochromator Confocal
_diffrn_radiation_type 'Mo K\a'
_diffrn_radiation_wavelength 0.71075
_diffrn_reflns_av_R_equivalents 0.0651
_diffrn_reflns_av_sigmaI/netI 0.0795
_diffrn_reflns_limit_h_max 15
_diffrn_reflns_limit_h_min -12
_diffrn_reflns_limit_k_max 16
_diffrn_reflns_limit_k_min -17
_diffrn_reflns_limit_l_max 16
_diffrn_reflns_limit_l_min -17
_diffrn_reflns_number 16538
_diffrn_reflns_theta_full 25.40
_diffrn_reflns_theta_max 25.40
_diffrn_reflns_theta_min 3.15
_diffrn_source MicroMax003_Mo
_diffrn_source_current 0.6
_diffrn_source_power 0.0
_diffrn_source_voltage 50.0
_exptl_absorpt_coefficient_mu 0.081
_exptl_absorpt_correction_T_max 0.993
_exptl_absorpt_correction_T_min 0.985
_exptl_absorpt_correction_type multi-scan
_exptl_absorpt_process_details 'REQAB (Rigaku, 1998)'
_exptl_crystal_colour Colorless
_exptl_crystal_density_diffrn 1.189
_exptl_crystal_density_method 'Not Measured'
_exptl_crystal_description Block
_exptl_crystal_F_000 1072
_exptl_crystal_size_max 0.180
_exptl_crystal_size_mid 0.160
_exptl_crystal_size_min 0.080
_refine_diff_density_max 0.358
_refine_diff_density_min -0.267
_refine_diff_density_rms 0.049
_refine_ls_extinction_method none
_refine_ls_goodness_of_fit_ref 0.990
_refine_ls_hydrogen_treatment mixed
_refine_ls_matrix_type full
_refine_ls_number_parameters 347
_refine_ls_number_reflns 4923
_refine_ls_number_restraints 0
_refine_ls_restrained_S_all 0.990
_refine_ls_R_factor_all 0.1409
_refine_ls_R_factor_gt 0.0708
_refine_ls_shift/su_max 0.000
_refine_ls_shift/su_mean 0.000
_refine_ls_structure_factor_coef Fsqd
_refine_ls_weighting_details 'calc w=1/[\s^2^(Fo^2^)+(0.1113P)^2^+0.0000P] where P=(Fo^2^+2Fc^2^)/3'
_refine_ls_weighting_scheme calc
_refine_ls_wR_factor_gt 0.1837
_refine_ls_wR_factor_ref 0.2144
_reflns_number_gt 2494
_reflns_number_total 4923
_reflns_threshold_expression >2sigma(I)
_cod_data_source_file jo8b01074_si_002.cif
_cod_data_source_block xxx
_cod_depositor_comments
;
The following automatic conversions were performed:

data item '_exptl_absorpt_correction_type' value 'Multi-scan' was
changed to 'multi-scan' in accordance with the
/home/saulius/struct/COD-crude-data/automatic-downloads/DataCite-retrospective/ACS/depositions/lib/dictionaries/cif_core.dic
dictionary named 'cif_core.dic' version 2.4.2 last updated on
2011-04-26.

data item '_symmetry_cell_setting' value 'Monoclinic' was changed to
'monoclinic' in accordance with the
/home/saulius/struct/COD-crude-data/automatic-downloads/DataCite-retrospective/ACS/depositions/lib/dictionaries/cif_core.dic
dictionary named 'cif_core.dic' version 2.4.2 last updated on
2011-04-26.

Automatic conversion script
Id: cif_fix_values 6909 2019-04-08 15:41:33Z antanas 
;
_cod_original_cell_volume 2775.1(16)
_cod_original_sg_symbol_H-M 'P 21/n'
_cod_database_code 4037532

loop_
_symmetry_equiv_pos_site_id
_symmetry_equiv_pos_as_xyz
1 x,y,z
2 1/2-x,1/2+y,1/2-z
3 -x,-y,-z
4 1/2+x,1/2-y,1/2+z

loop_
_atom_site_aniso_label
_atom_site_aniso_U_11
_atom_site_aniso_U_22
_atom_site_aniso_U_33
_atom_site_aniso_U_23
_atom_site_aniso_U_13
_atom_site_aniso_U_12
O1 0.178(3) 0.063(2) 0.078(2) 0.0126(16) 0.075(2) -0.0116(19)
O2 0.107(2) 0.079(2) 0.0538(17) -0.0129(15) 0.0320(16) -0.0191(16)
O3 0.0539(16) 0.0483(17) 0.0530(16) 0.0015(13) -0.0033(12) 0.0085(12)
O4 0.0456(16) 0.121(2) 0.0571(18) -0.0109(16) 0.0073(13) -0.0173(14)
O5 0.0526(16) 0.114(3) 0.0748(19) -0.0102(17) 0.0325(14) -0.0038(15)
O6 0.076(2) 0.209(4) 0.0490(19) -0.023(2) 0.0262(17) -0.014(2)
C1 0.256(10) 0.190(8) 0.111(6) 0.050(6) 0.085(6) 0.092(7)
C2 0.212(7) 0.102(5) 0.105(5) 0.027(4) 0.086(5) 0.023(4)
C3 0.060(2) 0.059(3) 0.049(2) 0.001(2) 0.0149(19) -0.0033(18)
C4 0.0423(19) 0.043(2) 0.0388(19) 0.0023(16) 0.0060(15) 0.0008(14)
C5 0.058(2) 0.048(2) 0.046(2) 0.0105(19) 0.0124(18) -0.0004(17)
C6 0.099(4) 0.057(3) 0.074(3) 0.000(2) 0.038(3) 0.001(3)
C7 0.0428(19) 0.044(2) 0.0429(19) -0.0018(15) 0.0085(15) -0.0007(14)
C8 0.0383(18) 0.0357(18) 0.045(2) 0.0009(14) 0.0077(16) 0.0028(13)
C9 0.043(2) 0.070(3) 0.043(2) -0.0098(18) 0.0081(17) -0.0045(16)
C10 0.054(2) 0.072(3) 0.041(2) -0.0072(18) 0.0127(19) 0.0032(17)
C11 0.045(2) 0.057(2) 0.052(2) -0.0003(17) 0.0184(18) 0.0029(16)
C12 0.0385(19) 0.055(2) 0.048(2) 0.0018(17) 0.0068(17) 0.0003(15)
C13 0.046(2) 0.052(2) 0.041(2) -0.0023(16) 0.0090(16) -0.0029(15)
C14 0.055(3) 0.185(6) 0.058(3) -0.015(3) 0.000(2) -0.025(3)
C15 0.116(4) 0.151(6) 0.116(4) -0.038(4) 0.065(4) -0.082(4)
C16 0.165(6) 0.253(9) 0.057(3) -0.003(4) 0.037(4) -0.103(6)
C17 0.0415(18) 0.0405(19) 0.0394(19) 0.0025(15) 0.0109(15) -0.0005(13)
C18 0.0426(19) 0.043(2) 0.045(2) -0.0040(16) 0.0094(16) -0.0069(14)
C19 0.0437(19) 0.0399(19) 0.0432(19) 0.0028(15) 0.0119(16) -0.0019(14)
C20 0.0381(18) 0.045(2) 0.0381(18) 0.0028(15) 0.0112(15) 0.0035(14)
C21 0.0420(18) 0.042(2) 0.0401(19) -0.0008(15) 0.0128(15) -0.0034(13)
C22 0.0441(19) 0.0397(19) 0.0425(19) 0.0015(15) 0.0065(16) 0.0001(14)
C23 0.050(2) 0.0380(19) 0.055(2) -0.0018(16) 0.0103(17) -0.0002(14)
C24 0.076(3) 0.050(2) 0.084(3) -0.017(2) 0.006(2) -0.0007(18)
C25 0.074(3) 0.049(2) 0.083(3) 0.014(2) 0.028(2) -0.0001(18)
C26 0.062(2) 0.067(3) 0.061(3) -0.003(2) 0.021(2) 0.0104(18)
C27 0.051(2) 0.044(2) 0.046(2) -0.0056(16) 0.0043(16) -0.0032(15)
C28 0.080(3) 0.092(3) 0.052(3) -0.015(2) 0.012(2) -0.008(2)
C29 0.056(2) 0.074(3) 0.082(3) -0.005(2) 0.017(2) -0.0156(19)
C30 0.081(3) 0.048(3) 0.098(3) -0.018(2) -0.012(3) -0.003(2)

loop_
_atom_site_label
_atom_site_type_symbol
_atom_site_thermal_displace_type
_atom_site_fract_x
_atom_site_fract_y
_atom_site_fract_z
_atom_site_occupancy
_atom_site_U_iso_or_equiv
_atom_site_calc_flag
_atom_site_refinement_flags
O1 O Uani 0.8559(3) 0.5639(2) 0.0148(2) 1.000 0.0983(14) . .
O2 O Uani 0.8294(2) 0.4201(2) -0.02371(19) 1.000 0.0784(11) . .
O3 O Uani 1.18312(19) 0.23472(19) 0.41640(18) 1.000 0.0564(9) . .
O4 O Uani 0.43157(19) 0.2911(2) 0.10864(19) 1.000 0.0766(10) . .
O5 O Uani 0.4569(2) 0.3131(2) 0.2921(2) 1.000 0.0776(13) . .
O6 O Uani 0.6624(2) 0.3627(3) 0.4172(2) 1.000 0.1098(16) . .
C1 C Uani 0.8229(7) 0.6393(6) -0.1256(5) 1.000 0.179(5) . .
C2 C Uani 0.8851(6) 0.5826(4) -0.0731(4) 1.000 0.131(3) . .
C3 C Uani 0.8327(3) 0.4807(3) 0.0305(3) 1.000 0.0565(14) . .
C4 C Uani 0.8097(2) 0.4693(2) 0.1215(2) 1.000 0.0429(11) . .
C5 C Uani 0.7972(3) 0.5399(2) 0.1688(3) 1.000 0.0516(12) . .
C6 C Uani 0.7852(5) 0.6097(3) 0.2161(4) 1.000 0.0741(19) . .
C7 C Uani 0.8051(2) 0.3723(2) 0.1536(2) 1.000 0.0444(11) . .
C8 C Uani 0.7140(2) 0.3559(2) 0.1936(2) 1.000 0.0409(11) . .
C9 C Uani 0.7255(3) 0.3645(2) 0.2882(2) 1.000 0.0533(14) . .
C10 C Uani 0.6409(3) 0.3480(3) 0.3224(2) 1.000 0.0562(14) . .
C11 C Uani 0.5433(3) 0.3224(2) 0.2608(3) 1.000 0.0506(12) . .
C12 C Uani 0.5312(3) 0.3152(2) 0.1643(2) 1.000 0.0487(11) . .
C13 C Uani 0.6161(3) 0.3313(2) 0.1313(2) 1.000 0.0474(12) . .
C14 C Uani 0.4098(3) 0.2902(4) 0.0091(3) 1.000 0.103(2) . .
C15 C Uani 0.4246(4) 0.2240(4) 0.2971(4) 1.000 0.121(3) . .
C16 C Uani 0.6060(5) 0.3399(5) 0.4691(4) 1.000 0.158(4) . .
C17 C Uani 0.9116(2) 0.3383(2) 0.2205(2) 1.000 0.0409(11) . .
C18 C Uani 0.9363(2) 0.2487(2) 0.2165(2) 1.000 0.0445(11) . .
C19 C Uani 1.0272(2) 0.2097(2) 0.2784(2) 1.000 0.0427(11) . .
C20 C Uani 1.0940(2) 0.2666(2) 0.3472(2) 1.000 0.0406(11) . .
C21 C Uani 1.0750(2) 0.3588(2) 0.3512(2) 1.000 0.0414(11) . .
C22 C Uani 0.9821(2) 0.3919(2) 0.2863(2) 1.000 0.0437(11) . .
C23 C Uani 1.0543(3) 0.1109(2) 0.2678(2) 1.000 0.0491(11) . .
C24 C Uani 0.9728(3) 0.0668(3) 0.1817(3) 1.000 0.0744(16) . .
C25 C Uani 1.0529(3) 0.0557(3) 0.3555(3) 1.000 0.0679(16) . .
C26 C Uani 1.1617(3) 0.1030(3) 0.2504(3) 1.000 0.0629(16) . .
C27 C Uani 1.1537(3) 0.4220(2) 0.4218(2) 1.000 0.0495(12) . .
C28 C Uani 1.1585(3) 0.3988(3) 0.5243(3) 1.000 0.0767(17) . .
C29 C Uani 1.2654(3) 0.4144(3) 0.4128(3) 1.000 0.0717(16) . .
C30 C Uani 1.1200(3) 0.5201(3) 0.4035(3) 1.000 0.0850(17) . .
H1A H Uiso 0.75210 0.62990 -0.12310 1.000 0.2690 calc R
H1B H Uiso 0.82340 0.63220 -0.18970 1.000 0.2690 calc R
H1C H Uiso 0.84600 0.69890 -0.10400 1.000 0.2690 calc R
H2A H Uiso 0.95740 0.60520 -0.05550 1.000 0.1570 calc R
H2B H Uiso 0.88230 0.52700 -0.10800 1.000 0.1570 calc R
H3 H Uiso 1.203(3) 0.187(3) 0.407(3) 1.000 0.087(17) . .
H6A H Uiso 0.851(4) 0.637(4) 0.259(4) 1.000 0.12(2) . .
H6B H Uiso 0.714(3) 0.635(3) 0.201(3) 1.000 0.077(14) . .
H7 H Uiso 0.78970 0.33540 0.09620 1.000 0.0530 calc R
H9 H Uiso 0.79100 0.38160 0.33020 1.000 0.0640 calc R
H13 H Uiso 0.60750 0.32550 0.06700 1.000 0.0570 calc R
H14A H Uiso 0.42300 0.34880 -0.01190 1.000 0.1550 calc R
H14B H Uiso 0.33660 0.27430 -0.02090 1.000 0.1550 calc R
H14C H Uiso 0.45490 0.24700 -0.00740 1.000 0.1550 calc R
H15A H Uiso 0.39630 0.19990 0.23420 1.000 0.1810 calc R
H15B H Uiso 0.37070 0.22240 0.32780 1.000 0.1810 calc R
H15C H Uiso 0.48450 0.18870 0.33270 1.000 0.1810 calc R
H16A H Uiso 0.53790 0.36880 0.44650 1.000 0.2360 calc R
H16B H Uiso 0.64120 0.35780 0.53340 1.000 0.2360 calc R
H16C H Uiso 0.59640 0.27580 0.46640 1.000 0.2360 calc R
H18 H Uiso 0.89020 0.21270 0.17050 1.000 0.0530 calc R
H22 H Uiso 0.96710 0.45290 0.28760 1.000 0.0520 calc R
H24A H Uiso 0.97120 0.09880 0.12520 1.000 0.1110 calc R
H24B H Uiso 0.90350 0.06860 0.18970 1.000 0.1110 calc R
H24C H Uiso 0.99260 0.00540 0.17660 1.000 0.1110 calc R
H25A H Uiso 1.07460 -0.00500 0.34920 1.000 0.1010 calc R
H25B H Uiso 0.98220 0.05550 0.36030 1.000 0.1010 calc R
H25C H Uiso 1.10100 0.08220 0.41160 1.000 0.1010 calc R
H26A H Uiso 1.16170 0.14000 0.19750 1.000 0.0940 calc R
H26B H Uiso 1.17390 0.04150 0.23700 1.000 0.0940 calc R
H26C H Uiso 1.21720 0.12250 0.30590 1.000 0.0940 calc R
H28A H Uiso 1.18490 0.33860 0.53900 1.000 0.1150 calc R
H28B H Uiso 1.08850 0.40300 0.53020 1.000 0.1150 calc R
H28C H Uiso 1.20510 0.44020 0.56740 1.000 0.1150 calc R
H29A H Uiso 1.26160 0.42190 0.34770 1.000 0.1080 calc R
H29B H Uiso 1.29440 0.35630 0.43460 1.000 0.1080 calc R
H29C H Uiso 1.31010 0.46020 0.45060 1.000 0.1080 calc R
H30A H Uiso 1.17130 0.55780 0.44730 1.000 0.1280 calc R
H30B H Uiso 1.05160 0.52820 0.41190 1.000 0.1280 calc R
H30C H Uiso 1.11590 0.53590 0.33980 1.000 0.1280 calc R

loop_
_atom_type_symbol
_atom_type_description
_atom_type_scat_dispersion_real
_atom_type_scat_dispersion_imag
_atom_type_scat_source
O O 0.0106 0.0060 'International Tables Vol C Tables 4.2.6.8 and 6.1.1.4'
H H 0.0000 0.0000 'International Tables Vol C Tables 4.2.6.8 and 6.1.1.4'
C C 0.0033 0.0016 'International Tables Vol C Tables 4.2.6.8 and 6.1.1.4'

loop_
_geom_angle_atom_site_label_1
_geom_angle_atom_site_label_2
_geom_angle_atom_site_label_3
_geom_angle
_geom_angle_publ_flag
C2 O1 C3 117.9(4) yes
C12 O4 C14 118.5(3) yes
C11 O5 C15 114.5(3) yes
C10 O6 C16 127.5(4) yes
C20 O3 H3 116(3) no
O1 C2 C1 111.4(7) yes
O1 C3 O2 123.4(4) yes
O2 C3 C4 123.4(4) yes
O1 C3 C4 113.3(3) yes
C3 C4 C5 119.7(3) no
C5 C4 C7 124.7(3) no
C3 C4 C7 115.6(3) no
C4 C5 C6 179.7(4) no
C4 C7 C8 112.8(2) no
C4 C7 C17 113.3(2) no
C8 C7 C17 112.0(2) no
C7 C8 C9 122.6(3) no
C7 C8 C13 118.2(3) no
C9 C8 C13 119.3(3) no
C8 C9 C10 121.0(3) no
O6 C10 C9 114.7(3) yes
O6 C10 C11 125.2(4) yes
C9 C10 C11 120.0(3) no
O5 C11 C10 120.7(4) yes
O5 C11 C12 120.1(4) yes
C10 C11 C12 118.9(4) no
O4 C12 C13 124.7(3) yes
C11 C12 C13 120.5(3) no
O4 C12 C11 114.8(3) yes
C8 C13 C12 120.3(3) no
C7 C17 C18 118.3(3) no
C18 C17 C22 118.3(3) no
C7 C17 C22 123.4(3) no
C17 C18 C19 122.9(3) no
C18 C19 C23 120.9(3) no
C20 C19 C23 122.5(3) no
C18 C19 C20 116.5(3) no
O3 C20 C19 122.0(3) yes
C19 C20 C21 122.7(3) no
O3 C20 C21 115.3(3) yes
C20 C21 C22 116.7(3) no
C22 C21 C27 121.1(3) no
C20 C21 C27 122.3(3) no
C17 C22 C21 122.8(3) no
C19 C23 C24 111.6(3) no
C19 C23 C25 111.0(3) no
C24 C23 C25 106.5(3) no
C24 C23 C26 105.9(3) no
C19 C23 C26 110.6(3) no
C25 C23 C26 111.1(3) no
C21 C27 C29 111.1(3) no
C21 C27 C30 111.4(3) no
C21 C27 C28 110.1(3) no
C28 C27 C30 108.0(3) no
C29 C27 C30 107.0(3) no
C28 C27 C29 109.1(3) no
C2 C1 H1A 110.00 no
C2 C1 H1B 109.00 no
C2 C1 H1C 109.00 no
H1A C1 H1B 109.00 no
H1A C1 H1C 110.00 no
H1B C1 H1C 109.00 no
O1 C2 H2A 109.00 no
O1 C2 H2B 109.00 no
C1 C2 H2A 109.00 no
C1 C2 H2B 109.00 no
H2A C2 H2B 108.00 no
C5 C6 H6A 117(3) no
C5 C6 H6B 117(3) no
H6A C6 H6B 126(4) no
C4 C7 H7 106.00 no
C8 C7 H7 106.00 no
C17 C7 H7 106.00 no
C8 C9 H9 120.00 no
C10 C9 H9 119.00 no
C8 C13 H13 120.00 no
C12 C13 H13 120.00 no
O4 C14 H14A 109.00 no
O4 C14 H14B 109.00 no
O4 C14 H14C 110.00 no
H14A C14 H14B 109.00 no
H14A C14 H14C 109.00 no
H14B C14 H14C 110.00 no
O5 C15 H15A 110.00 no
O5 C15 H15B 109.00 no
O5 C15 H15C 109.00 no
H15A C15 H15B 109.00 no
H15A C15 H15C 110.00 no
H15B C15 H15C 109.00 no
O6 C16 H16A 109.00 no
O6 C16 H16B 110.00 no
O6 C16 H16C 109.00 no
H16A C16 H16B 109.00 no
H16A C16 H16C 109.00 no
H16B C16 H16C 109.00 no
C17 C18 H18 119.00 no
C19 C18 H18 119.00 no
C17 C22 H22 119.00 no
C21 C22 H22 119.00 no
C23 C24 H24A 109.00 no
C23 C24 H24B 109.00 no
C23 C24 H24C 110.00 no
H24A C24 H24B 110.00 no
H24A C24 H24C 110.00 no
H24B C24 H24C 109.00 no
C23 C25 H25A 110.00 no
C23 C25 H25B 109.00 no
C23 C25 H25C 109.00 no
H25A C25 H25B 109.00 no
H25A C25 H25C 109.00 no
H25B C25 H25C 109.00 no
C23 C26 H26A 109.00 no
C23 C26 H26B 110.00 no
C23 C26 H26C 109.00 no
H26A C26 H26B 109.00 no
H26A C26 H26C 109.00 no
H26B C26 H26C 109.00 no
C27 C28 H28A 109.00 no
C27 C28 H28B 109.00 no
C27 C28 H28C 109.00 no
H28A C28 H28B 109.00 no
H28A C28 H28C 110.00 no
H28B C28 H28C 110.00 no
C27 C29 H29A 109.00 no
C27 C29 H29B 109.00 no
C27 C29 H29C 109.00 no
H29A C29 H29B 110.00 no
H29A C29 H29C 110.00 no
H29B C29 H29C 109.00 no
C27 C30 H30A 109.00 no
C27 C30 H30B 109.00 no
C27 C30 H30C 109.00 no
H30A C30 H30B 110.00 no
H30A C30 H30C 110.00 no
H30B C30 H30C 109.00 no

loop_
_geom_bond_atom_site_label_1
_geom_bond_atom_site_label_2
_geom_bond_distance
_geom_bond_publ_flag
O1 C2 1.499(7) yes
O1 C3 1.313(5) yes
O2 C3 1.200(5) yes
O3 C20 1.383(4) yes
O4 C12 1.366(5) yes
O4 C14 1.414(5) yes
O5 C11 1.370(5) yes
O5 C15 1.401(7) yes
O6 C10 1.363(4) yes
O6 C16 1.275(7) yes
O3 H3 0.78(4) no
C1 C2 1.263(11) no
C3 C4 1.485(5) no
C4 C7 1.526(4) no
C4 C5 1.302(5) no
C5 C6 1.291(6) no
C7 C17 1.533(4) no
C7 C8 1.522(4) no
C8 C9 1.371(4) no
C8 C13 1.385(5) no
C9 C10 1.389(6) no
C10 C11 1.382(6) no
C11 C12 1.395(5) no
C12 C13 1.380(6) no
C17 C22 1.374(4) no
C17 C18 1.378(4) no
C18 C19 1.391(4) no
C19 C20 1.405(4) no
C19 C23 1.532(4) no
C20 C21 1.399(4) no
C21 C22 1.393(4) no
C21 C27 1.544(4) no
C23 C25 1.544(5) no
C23 C26 1.527(6) no
C23 C24 1.537(5) no
C27 C29 1.530(6) no
C27 C30 1.525(5) no
C27 C28 1.542(5) no
C1 H1A 0.9600 no
C1 H1B 0.9600 no
C1 H1C 0.9600 no
C2 H2A 0.9700 no
C2 H2B 0.9700 no
C6 H6A 0.99(6) no
C6 H6B 0.97(4) no
C7 H7 0.9800 no
C9 H9 0.9300 no
C13 H13 0.9300 no
C14 H14A 0.9600 no
C14 H14B 0.9600 no
C14 H14C 0.9600 no
C15 H15A 0.9600 no
C15 H15B 0.9600 no
C15 H15C 0.9600 no
C16 H16A 0.9600 no
C16 H16B 0.9600 no
C16 H16C 0.9600 no
C18 H18 0.9300 no
C22 H22 0.9300 no
C24 H24A 0.9600 no
C24 H24B 0.9600 no
C24 H24C 0.9600 no
C25 H25A 0.9600 no
C25 H25B 0.9600 no
C25 H25C 0.9600 no
C26 H26A 0.9600 no
C26 H26B 0.9600 no
C26 H26C 0.9600 no
C28 H28A 0.9600 no
C28 H28B 0.9600 no
C28 H28C 0.9600 no
C29 H29A 0.9600 no
C29 H29B 0.9600 no
C29 H29C 0.9600 no
C30 H30A 0.9600 no
C30 H30B 0.9600 no
C30 H30C 0.9600 no

loop_
_geom_contact_atom_site_label_1
_geom_contact_atom_site_label_2
_geom_contact_distance
_geom_contact_site_symmetry_2
_geom_contact_publ_flag
O2 O3 2.960(4) 4_454 no
O2 C26 3.410(5) 4_454 no
O3 C26 3.091(5) . no
O3 O2 2.960(4) 4_555 no
O3 C25 3.146(5) . no
O3 C28 2.992(5) . no
O3 C29 2.892(5) . no
O4 O5 2.658(4) . no
O4 C15 2.999(6) . no
O5 O4 2.658(4) . no
O5 C16 2.776(7) . no
O5 O6 2.868(4) . no
O6 O5 2.868(4) . no
O2 H26C 2.5800 4_454 no
O2 H25C 2.8700 4_454 no
O2 H2B 2.2700 . no
O2 H2A 2.7200 3_765 no
O2 H3 2.31(4) 4_454 no
O2 H7 2.3700 . no
O3 H29B 2.2900 . no
O3 H25C 2.5100 . no
O3 H26C 2.4800 . no
O3 H13 2.8600 4_555 no
O3 H28A 2.3800 . no
O3 H7 2.8000 4_555 no
O4 H1A 2.7700 3_665 no
O4 H15A 2.4700 . no
O5 H16A 2.3600 . no
O5 H16C 2.7200 . no
O6 H30A 2.7400 3_766 no
C5 C9 3.450(5) . no
C5 C22 3.347(5) . no
C9 C22 3.429(5) . no
C9 C5 3.450(5) . no
C10 C24 3.577(6) 2_655 no
C15 C16 3.378(9) . no
C15 O4 2.999(6) . no
C16 O5 2.776(7) . no
C16 C15 3.378(9) . no
C22 C5 3.347(5) . no
C22 C9 3.429(5) . no
C24 C10 3.577(6) 2_645 no
C25 O3 3.146(5) . no
C26 O2 3.410(5) 4_555 no
C26 O3 3.091(5) . no
C28 O3 2.992(5) . no
C29 O3 2.892(5) . no
C1 H16C 3.0400 2_655 no
C3 H2A 2.9700 3_765 no
C4 H22 2.6900 . no
C5 H22 2.7100 . no
C10 H24C 2.9400 2_655 no
C11 H16C 2.9900 . no
C11 H16A 2.8600 . no
C11 H24C 2.9600 2_655 no
C12 H25A 3.0000 2_655 no
C12 H15A 2.8900 . no
C13 H14A 2.7800 . no
C13 H14C 2.7600 . no
C14 H13 2.5400 . no
C15 H16C 2.9200 . no
C16 H1C 2.8300 2_645 no
C17 H9 2.6900 . no
C18 H24A 2.7200 . no
C18 H24B 2.7200 . no
C20 H26C 2.8700 . no
C20 H25C 2.9000 . no
C20 H28A 2.9300 . no
C20 H29B 2.8900 . no
C21 H1B 3.1000 3_765 no
C22 H30C 2.7300 . no
C22 H30B 2.7100 . no
C22 H9 2.8100 . no
C23 H3 2.62(4) . no
C24 H18 2.4100 . no
C25 H3 2.72(4) . no
C26 H3 2.54(4) . no
C30 H22 2.4200 . no
H1A O4 2.7700 3_665 no
H1B C21 3.1000 3_765 no
H1B H29A 2.4000 3_765 no
H1C C16 2.8300 2_655 no
H1C H16B 2.5700 2_655 no
H1C H16C 2.2600 2_655 no
H2A O2 2.7200 3_765 no
H2A C3 2.9700 3_765 no
H2B O2 2.2700 . no
H3 C23 2.62(4) . no
H3 C25 2.72(4) . no
H3 C26 2.54(4) . no
H3 H25C 2.0800 . no
H3 H26C 1.8400 . no
H3 O2 2.31(4) 4_555 no
H7 O2 2.3700 . no
H7 H13 2.3200 . no
H7 H18 2.3200 . no
H7 O3 2.8000 4_454 no
H9 C17 2.6900 . no
H9 C22 2.8100 . no
H13 C14 2.5400 . no
H13 H7 2.3200 . no
H13 H14A 2.3800 . no
H13 H14C 2.2900 . no
H13 O3 2.8600 4_454 no
H14A C13 2.7800 . no
H14A H13 2.3800 . no
H14C C13 2.7600 . no
H14C H13 2.2900 . no
H15A O4 2.4700 . no
H15A C12 2.8900 . no
H15B H26C 2.4500 1_455 no
H15C H16C 2.4400 . no
H16A O5 2.3600 . no
H16A C11 2.8600 . no
H16B H1C 2.5700 2_645 no
H16B H26A 2.3700 4_455 no
H16C O5 2.7200 . no
H16C C11 2.9900 . no
H16C C15 2.9200 . no
H16C H15C 2.4400 . no
H16C C1 3.0400 2_645 no
H16C H1C 2.2600 2_645 no
H18 C24 2.4100 . no
H18 H7 2.3200 . no
H18 H24A 2.2200 . no
H18 H24B 2.1600 . no
H22 C4 2.6900 . no
H22 C5 2.7100 . no
H22 C30 2.4200 . no
H22 H30B 2.1500 . no
H22 H30C 2.2500 . no
H24A C18 2.7200 . no
H24A H18 2.2200 . no
H24A H26A 2.4900 . no
H24B C18 2.7200 . no
H24B H18 2.1600 . no
H24B H25B 2.4300 . no
H24C H25A 2.4500 . no
H24C H26B 2.3500 . no
H24C C10 2.9400 2_645 no
H24C C11 2.9600 2_645 no
H25A H24C 2.4500 . no
H25A H26B 2.5200 . no
H25A C12 3.0000 2_645 no
H25B H24B 2.4300 . no
H25C O3 2.5100 . no
H25C C20 2.9000 . no
H25C H3 2.0800 . no
H25C H26C 2.5900 . no
H25C O2 2.8700 4_555 no
H26A H24A 2.4900 . no
H26A H16B 2.3700 4_554 no
H26B H24C 2.3500 . no
H26B H25A 2.5200 . no
H26B H29A 2.4800 2_745 no
H26C O3 2.4800 . no
H26C C20 2.8700 . no
H26C H3 1.8400 . no
H26C H15B 2.4500 1_655 no
H26C H25C 2.5900 . no
H26C O2 2.5800 4_555 no
H28A O3 2.3800 . no
H28A C20 2.9300 . no
H28A H29B 2.4500 . no
H28B H30B 2.5000 . no
H28B H30B 2.4900 3_766 no
H28C H29C 2.5600 . no
H28C H30A 2.4400 . no
H29A H30C 2.5400 . no
H29A H26B 2.4800 2_755 no
H29A H1B 2.4000 3_765 no
H29B O3 2.2900 . no
H29B C20 2.8900 . no
H29B H28A 2.4500 . no
H29C H28C 2.5600 . no
H29C H30A 2.3300 . no
H30A H28C 2.4400 . no
H30A H29C 2.3300 . no
H30A O6 2.7400 3_766 no
H30B C22 2.7100 . no
H30B H22 2.1500 . no
H30B H28B 2.5000 . no
H30B H28B 2.4900 3_766 no
H30C C22 2.7300 . no
H30C H22 2.2500 . no
H30C H29A 2.5400 . no

loop_
_geom_hbond_atom_site_label_D
_geom_hbond_atom_site_label_H
_geom_hbond_atom_site_label_A
_geom_hbond_distance_DH
_geom_hbond_distance_HA
_geom_hbond_distance_DA
_geom_hbond_angle_DHA
_geom_hbond_site_symmetry_A
_geom_hbond_publ_flag
O3 H3 O2 0.78(4) 2.31(4) 2.960(4) 142(4) 4_555 yes
C2 H2B O2 0.9700 2.2700 2.694(7) 106.00 . yes
C7 H7 O2 0.9800 2.3700 2.841(4) 109.00 . yes
C15 H15A O4 0.9600 2.4700 2.999(6) 115.00 . yes
C16 H16A O5 0.9600 2.3600 2.776(7) 106.00 . yes
C25 H25C O3 0.9600 2.5100 3.146(5) 124.00 . yes
C26 H26C O3 0.9600 2.4800 3.091(5) 121.00 . yes
C26 H26C O2 0.9600 2.5800 3.410(5) 145.00 4_555 yes
C28 H28A O3 0.9600 2.3800 2.992(5) 121.00 . yes
C29 H29B O3 0.9600 2.2900 2.892(5) 120.00 . yes

loop_
_geom_torsion_atom_site_label_1
_geom_torsion_atom_site_label_2
_geom_torsion_atom_site_label_3
_geom_torsion_atom_site_label_4
_geom_torsion
_geom_torsion_publ_flag
C3 O1 C2 C1 121.1(6) no
C2 O1 C3 O2 -3.2(7) no
C2 O1 C3 C4 177.4(4) no
C14 O4 C12 C11 174.4(4) no
C14 O4 C12 C13 -6.1(5) no
C15 O5 C11 C12 77.9(4) no
C15 O5 C11 C10 -108.7(4) no
C16 O6 C10 C11 14.5(8) no
C16 O6 C10 C9 -168.1(5) no
O2 C3 C4 C5 -168.4(4) no
O2 C3 C4 C7 12.9(5) no
O1 C3 C4 C7 -167.7(3) no
O1 C3 C4 C5 10.9(5) no
C3 C4 C7 C17 93.3(3) no
C5 C4 C7 C8 43.3(4) no
C5 C4 C7 C17 -85.3(4) no
C3 C4 C7 C8 -138.2(3) no
C17 C7 C8 C9 37.7(4) no
C4 C7 C8 C13 88.5(3) no
C4 C7 C8 C9 -91.5(3) no
C17 C7 C8 C13 -142.3(3) no
C4 C7 C17 C22 35.0(4) no
C4 C7 C17 C18 -147.2(3) no
C8 C7 C17 C18 83.9(3) no
C8 C7 C17 C22 -94.0(3) no
C7 C8 C13 C12 179.6(3) no
C13 C8 C9 C10 0.7(5) no
C9 C8 C13 C12 -0.3(5) no
C7 C8 C9 C10 -179.3(3) no
C8 C9 C10 C11 0.1(6) no
C8 C9 C10 O6 -177.4(3) no
O6 C10 C11 O5 2.6(6) no
O6 C10 C11 C12 176.1(4) no
C9 C10 C11 C12 -1.2(5) no
C9 C10 C11 O5 -174.6(3) no
O5 C11 C12 O4 -5.4(4) no
C10 C11 C12 C13 1.5(5) no
O5 C11 C12 C13 175.0(3) no
C10 C11 C12 O4 -178.9(3) no
O4 C12 C13 C8 179.7(3) no
C11 C12 C13 C8 -0.8(5) no
C7 C17 C18 C19 -175.4(3) no
C22 C17 C18 C19 2.5(4) no
C7 C17 C22 C21 175.3(3) no
C18 C17 C22 C21 -2.6(4) no
C17 C18 C19 C20 0.4(4) no
C17 C18 C19 C23 -176.7(3) no
C18 C19 C20 O3 175.9(3) no
C18 C19 C20 C21 -3.6(4) no
C23 C19 C20 O3 -7.0(4) no
C23 C19 C20 C21 173.5(3) no
C18 C19 C23 C24 2.1(4) no
C18 C19 C23 C25 -116.6(3) no
C18 C19 C23 C26 119.7(3) no
C20 C19 C23 C24 -174.9(3) no
C20 C19 C23 C25 66.5(4) no
C20 C19 C23 C26 -57.3(4) no
O3 C20 C21 C22 -176.0(3) no
O3 C20 C21 C27 5.6(4) no
C19 C20 C21 C22 3.6(4) no
C19 C20 C21 C27 -174.9(3) no
C20 C21 C22 C17 -0.4(4) no
C27 C21 C22 C17 178.1(3) no
C20 C21 C27 C28 -66.8(4) no
C20 C21 C27 C29 54.3(4) no
C20 C21 C27 C30 173.5(3) no
C22 C21 C27 C28 114.9(3) no
C22 C21 C27 C29 -124.1(3) no
C22 C21 C27 C30 -4.9(4) no
